data_7130743
loop_
_publ_author_name
'McMonagle, Charles J.'
'Turner, Gemma'
'Jones, Isabelle'
'Allan, David Robert'
'Warren, Mark R.'
'Kamenev, K.'
'Parsons, Simon'
'Wright, Paul'
'Moggach, Stephen A.'

_publ_section_title
;
 Pressure and Guest-Mediated Pore Shape Modification in a Small Pore MOF
 to 1200 bar
;
_journal_name_full 'Chemical Communications'
_journal_paper_doi 10.1039/D2CC04649K
_journal_year 2022
_chemical_formula_moiety 'C12 H6 O6 Sc1, 0.50(C5 H12)'
_chemical_formula_sum 'C14.5 H11.9 O6 Sc'
_chemical_formula_weight 291.13
_space_group_crystal_system orthorhombic
_space_group_IT_number 70
_space_group_name_Hall '-F 2uv 2vw'
_space_group_name_H-M_alt 'F d d d :2'
_atom_sites_solution_hydrogens difmap
_atom_sites_solution_primary other
_audit_creation_date 2017-08-02
_audit_creation_method CRYSTALS_ver_14.61_build_6236
_audit_update_record
;
2022-08-18 deposited with the CCDC.	2022-09-16 downloaded from the CCDC.
;
_cell_angle_alpha 90
_cell_angle_beta 90
_cell_angle_gamma 90
_cell_formula_units_Z 16
_cell_length_a 8.7611(3)
_cell_length_b 20.7372(5)
_cell_length_c 34.3140(10)
_cell_measurement_pressure 90000
_cell_measurement_reflns_used 5495
_cell_measurement_temperature 298
_cell_measurement_theta_max 30
_cell_measurement_theta_min 2
_cell_volume 6234.2(3)
_computing_cell_refinement 'USER DEFINED CELL REFINEMENT'
_computing_data_collection 'USER DEFINED DATA COLLECTION'
_computing_data_reduction 'CrysAlisPro, (Agilent, 2011)'
_computing_molecular_graphics 'CAMERON (Watkin et al., 1996)'
_computing_publication_material 'CRYSTALS (Betteridge et al., 2003)'
_computing_structure_refinement 'CRYSTALS (Betteridge et al., 2003)'
_computing_structure_solution 'USER DEFINED STRUCTURE SOLUTION'
_diffrn_ambient_pressure 90000
_diffrn_ambient_temperature 298
_diffrn_measured_fraction_theta_full 0.996
_diffrn_measured_fraction_theta_max 0.996
_diffrn_measurement_device Area
_diffrn_measurement_device_type 'Pilatus 300K'
_diffrn_measurement_method '\f & \w scans'
_diffrn_radiation_monochromator graphite
_diffrn_radiation_probe x-ray
_diffrn_radiation_type synchrotron
_diffrn_radiation_wavelength 0.68890
_diffrn_reflns_av_R_equivalents 0.069
_diffrn_reflns_limit_h_max 9
_diffrn_reflns_limit_h_min -12
_diffrn_reflns_limit_k_max 29
_diffrn_reflns_limit_k_min -29
_diffrn_reflns_limit_l_max 48
_diffrn_reflns_limit_l_min -48
_diffrn_reflns_number 14877
_diffrn_reflns_theta_full 29.487
_diffrn_reflns_theta_max 29.487
_diffrn_reflns_theta_min 2.225
_diffrn_source_type 'Diamond Light Source I19'
_diffrn_standards_number 0
_exptl_absorpt_coefficient_mu 0.449
_exptl_absorpt_correction_T_max 0.95
_exptl_absorpt_correction_T_min 0.54
_exptl_absorpt_correction_type multi-scan
_exptl_absorpt_process_details 'DENZO/SCALEPACK (Otwinowski & Minor, 1997)'
_exptl_crystal_colour colourless
_exptl_crystal_density_diffrn 1.241
_exptl_crystal_density_method 'not measured'
_exptl_crystal_description block
_exptl_crystal_F_000 2352
_exptl_crystal_size_max 0.200
_exptl_crystal_size_mid 0.200
_exptl_crystal_size_min 0.100
_refine_diff_density_max 0.32
_refine_diff_density_min -0.44
_refine_ls_extinction_method None
_refine_ls_goodness_of_fit_ref 0.9722
_refine_ls_hydrogen_treatment constr
_refine_ls_matrix_type full
_refine_ls_number_parameters 115
_refine_ls_number_reflns 2377
_refine_ls_number_restraints 311
_refine_ls_R_factor_all 0.0419
_refine_ls_R_factor_gt 0.0351
_refine_ls_shift/su_max 0.0072557
_refine_ls_shift/su_mean 0.0001317
_refine_ls_structure_factor_coef Fsqd
_refine_ls_weighting_details
;
 Method= Modified Sheldrick 
 w=1/[\s^2^(F^2^) + ( 0.06P)^2^ + 8.50P] 
 ,where P=(max(Fo^2^,0) + 2Fc^2^)/3 
;
_refine_ls_weighting_scheme calc
_refine_ls_wR_factor_all 0.0988
_refine_ls_wR_factor_gt 0.0952
_refine_ls_wR_factor_ref 0.0988
_reflns_limit_h_max 12
_reflns_limit_h_min 0
_reflns_limit_k_max 29
_reflns_limit_k_min 0
_reflns_limit_l_max 48
_reflns_limit_l_min 0
_reflns_number_gt 2007
_reflns_number_total 2385
_reflns_threshold_expression I>2.0\s(I)
_oxford_diffrn_Wilson_B_factor 0.00
_oxford_diffrn_Wilson_scale 0.00
_oxford_refine_ls_r_factor_ref 0.0419
_oxford_refine_ls_scale 1.650(12)
_oxford_reflns_number_all 2377
_oxford_reflns_threshold_expression_ref I>-10.0\s(I)
_oxford_structure_analysis_title 'xcalibur in F:\Charlie\Structur At 14:48 on '
_cod_data_source_file d2cc04649k2.cif
_cod_data_source_block IPSC46_4
_cod_depositor_comments
;
The following automatic conversions were performed:

data item '_atom_sites_solution_primary' value 'Other' was changed to
'other' in accordance with the
/home/data/users/saulius/crontab/automatic-downloads/rss-feeds/RSC/lib/dictionaries/cif_core.dic
dictionary named 'cif_core.dic' version 2.4.2 last updated on
2011-04-26.

Automatic conversion script
Id: cif_fix_values 7556 2019-12-06 15:28:31Z antanas 
;
_cod_original_sg_symbol_H-M 'F d d d'
_cod_original_formula_sum 'C14.5 H11.9 O6 Sc1'
_cod_database_code 7130743
_platon_squeeze_void_probe_radius 1.20

loop_
_symmetry_equiv_pos_as_xyz
x,y,z
-x,-y,-z
x,y+1/2,z+1/2
-x,-y+1/2,-z+1/2
x+1/2,y,z+1/2
-x+1/2,-y,-z+1/2
x+1/2,y+1/2,z
-x+1/2,-y+1/2,-z
-x,y+1/4,z+1/4
x,-y+1/4,-z+1/4
-x,y+3/4,z+3/4
x,-y+3/4,-z+3/4
-x+1/2,y+1/4,z+3/4
x+1/2,-y+1/4,-z+3/4
-x+1/2,y+3/4,z+1/4
x+1/2,-y+3/4,-z+1/4
x+1/4,-y,z+1/4
-x+1/4,y,-z+1/4
x+1/4,-y+1/2,z+3/4
-x+1/4,y+1/2,-z+3/4
x+3/4,-y,z+3/4
-x+3/4,y,-z+3/4
x+3/4,-y+1/2,z+1/4
-x+3/4,y+1/2,-z+1/4
-x+1/4,-y+3/4,z+1/2
x+1/4,y+3/4,-z+1/2
-x+1/4,-y+5/4,z+1
x+1/4,y+5/4,-z+1
-x+3/4,-y+3/4,z+1
x+3/4,y+3/4,-z+1
-x+3/4,-y+5/4,z+1/2
x+3/4,y+5/4,-z+1/2

loop_
_atom_site_label
_atom_site_type_symbol
_atom_site_fract_x
_atom_site_fract_y
_atom_site_fract_z
_atom_site_U_iso_or_equiv
_atom_site_occupancy
_atom_site_adp_type
_atom_site_refinement_flags_posn
_atom_site_refinement_flags_adp
_atom_site_refinement_flags_occupancy
_atom_site_disorder_assembly
_atom_site_disorder_group
_atom_site_attached_hydrogens
Sc1 Sc 0.3750 0.3750 0.635745(8) 0.0136 1.0000 Uani S T . . . .
O1 O 0.24104(11) 0.33347(5) 0.67962(3) 0.0341 1.0000 Uani . U . . . .
C1 C 0.10210(15) 0.32029(7) 0.68254(4) 0.0271 1.0000 Uani . U . . . .
O2 O 0.00442(12) 0.33456(6) 0.65745(3) 0.0408 1.0000 Uani . U . . . .
C2 C 0.04924(16) 0.28425(8) 0.71765(4) 0.0355 1.0000 Uani . U . . . .
C3 C 0.15311(18) 0.26461(11) 0.74559(5) 0.0531 1.0000 Uani . U . . . .
C4 C 0.10397(17) 0.23028(11) 0.77796(5) 0.0507 1.0000 Uani . U . . . .
O3 O 0.24353(13) 0.45829(5) 0.63568(4) 0.0439 1.0000 Uani . U . . . .
C5 C 0.1250 0.48620(8) 0.6250 0.0260 1.0000 Uani DS TU . . . .
C6 C 0.1250 0.55813(8) 0.6250 0.0323 1.0000 Uani DS TU . . . .
C710 C 0.2153(9) 0.5927(3) 0.5985(2) 0.0478 0.2500 Uani D U . . . .
C711 C 0.2571(6) 0.5923(3) 0.6165(4) 0.0469 0.2500 Uani D U . . . .
C700 C 0.2139(9) 0.5904(3) 0.6517(2) 0.0484 0.2500 Uani D U . . . .
C701 C 0.2555(7) 0.5908(3) 0.6352(3) 0.0475 0.2500 Uani D U . . . .
H31 H 0.2582 0.2748 0.7427 0.0635 1.0000 Uiso R . . . . .
H41 H 0.1756 0.2166 0.7970 0.0613 1.0000 Uiso R . . . . .
H7001 H 0.2757 0.5670 0.6695 0.0346 0.2500 Uiso R . . . . .
H7011 H 0.3448 0.5682 0.6422 0.0346 0.2500 Uiso R . . . . .
H7111 H 0.3451 0.5690 0.6110 0.0346 0.2500 Uiso R . . . . .
H7101 H 0.2807 0.5699 0.5813 0.0346 0.2500 Uiso R . . . . .

loop_
_atom_site_aniso_label
_atom_site_aniso_U_11
_atom_site_aniso_U_22
_atom_site_aniso_U_33
_atom_site_aniso_U_23
_atom_site_aniso_U_13
_atom_site_aniso_U_12
Sc1 0.01507(14) 0.01069(13) 0.01492(14) 0.0000 0.0000 -0.00018(9)
O1 0.0247(5) 0.0507(6) 0.0269(5) 0.0174(4) 0.0025(4) -0.0064(4)
C1 0.0240(5) 0.0359(7) 0.0213(6) 0.0153(5) 0.0012(4) -0.0001(5)
O2 0.0274(5) 0.0638(8) 0.0313(6) 0.0305(5) -0.0024(4) 0.0023(5)
C2 0.0227(6) 0.0562(9) 0.0276(7) 0.0276(6) -0.0002(5) -0.0039(6)
C3 0.0227(7) 0.0943(15) 0.0424(9) 0.0449(10) -0.0035(6) -0.0110(8)
C4 0.0224(6) 0.0910(15) 0.0386(8) 0.0435(9) -0.0062(6) -0.0091(7)
O3 0.0310(5) 0.0147(4) 0.0860(10) -0.0066(5) -0.0125(6) 0.0071(4)
C5 0.0247(8) 0.0101(6) 0.0432(10) 0.0000 0.0010(7) 0.0000
C6 0.0256(9) 0.0093(6) 0.0619(13) 0.0000 -0.0006(8) 0.0000
C710 0.052(3) 0.0141(14) 0.077(4) -0.008(3) 0.027(3) -0.002(3)
C711 0.0219(16) 0.0127(12) 0.106(5) -0.010(3) 0.012(2) 0.0007(14)
C700 0.053(3) 0.0146(14) 0.078(4) -0.001(3) -0.029(3) 0.007(3)
C701 0.0238(17) 0.0137(13) 0.105(5) -0.006(4) -0.017(2) 0.0061(16)

loop_
_atom_type_symbol
_atom_type_scat_dispersion_real
_atom_type_scat_dispersion_imag
_atom_type_scat_Cromer_Mann_a1
_atom_type_scat_Cromer_Mann_b1
_atom_type_scat_Cromer_Mann_a2
_atom_type_scat_Cromer_Mann_b2
_atom_type_scat_Cromer_Mann_a3
_atom_type_scat_Cromer_Mann_b3
_atom_type_scat_Cromer_Mann_a4
_atom_type_scat_Cromer_Mann_b4
_atom_type_scat_Cromer_Mann_c
_atom_type_scat_source
Sc 0.2436 0.3510 9.1890 9.0213 7.3679 0.5729 1.6409 136.1080 1.4680 51.3531 1.3329 'International Tables Vol C 4.2.6.8 and 6.1.1.4'
C 0.0028 0.0015 2.3100 20.8439 1.0200 10.2075 1.5886 0.5687 0.8650 51.6512 0.2156 'International Tables Vol C 4.2.6.8 and 6.1.1.4'
O 0.0101 0.0057 3.0485 13.2771 2.2868 5.7011 1.5463 0.3239 0.8670 32.9089 0.2508 'International Tables Vol C 4.2.6.8 and 6.1.1.4'
H 0.0000 0.0000 0.4930 10.5109 0.3229 26.1257 0.1402 3.1424 0.0408 57.7998 0.0030 'International Tables Vol C 4.2.6.8 and 6.1.1.4'

loop_
_geom_angle_atom_site_label_1
_geom_angle_site_symmetry_1
_geom_angle_atom_site_label_2
_geom_angle_site_symmetry_2
_geom_angle_atom_site_label_3
_geom_angle_site_symmetry_3
_geom_angle
_geom_angle_publ_flag
O1 29_554 Sc1 . O3 29_554 91.83(5) yes
O1 29_554 Sc1 . O2 16_556 92.39(5) yes
O3 29_554 Sc1 . O2 16_556 91.87(5) yes
O1 29_554 Sc1 . O2 18_556 179.52(4) yes
O3 29_554 Sc1 . O2 18_556 88.03(5) yes
O2 16_556 Sc1 . O2 18_556 87.15(7) yes
O1 29_554 Sc1 . O1 . 88.07(6) yes
O3 29_554 Sc1 . O1 . 88.26(5) yes
O2 16_556 Sc1 . O1 . 179.52(4) yes
O2 18_556 Sc1 . O1 . 92.39(5) yes
O1 29_554 Sc1 . O3 . 88.26(5) yes
O3 29_554 Sc1 . O3 . 179.87(8) yes
O2 16_556 Sc1 . O3 . 88.03(5) yes
O2 18_556 Sc1 . O3 . 91.87(5) yes
O1 . Sc1 . O3 . 91.83(5) yes
Sc1 . O1 . C1 . 133.82(9) yes
O1 . C1 . O2 . 124.01(12) yes
O1 . C1 . C2 . 118.43(12) yes
O2 . C1 . C2 . 117.55(12) yes
Sc1 16_456 O2 . C1 . 167.38(10) yes
C1 . C2 . C4 4_556 119.89(12) yes
C1 . C2 . C3 . 120.21(12) yes
C4 4_556 C2 . C3 . 119.90(12) yes
C2 . C3 . C4 . 120.12(13) yes
C2 . C3 . H31 . 119.9 no
C4 . C3 . H31 . 119.9 no
C3 . C4 . C2 4_556 119.98(13) yes
C3 . C4 . H41 . 120.0 no
C2 4_556 C4 . H41 . 120.0 no
Sc1 . O3 . C5 . 148.27(10) yes
O3 . C5 . O3 18_556 124.55(16) yes
O3 . C5 . C6 . 117.73(8) yes
O3 18_556 C5 . C6 . 117.73(8) yes
C5 . C6 . C710 18_556 120.7(2) yes
C5 . C6 . C711 18_556 120.7(2) yes
C710 18_556 C6 . C711 18_556 29.7(5) yes
C5 . C6 . C700 18_556 119.1(2) yes
C710 18_556 C6 . C700 18_556 82.1(5) yes
C711 18_556 C6 . C700 18_556 54.6(5) yes
C5 . C6 . C701 18_556 119.6(2) yes
C710 18_556 C6 . C701 18_556 56.2(5) yes
C711 18_556 C6 . C701 18_556 26.9(5) yes
C700 18_556 C6 . C701 18_556 28.4(5) yes
C5 . C6 . C710 . 120.7(2) yes
C710 18_556 C6 . C710 . 118.5(5) yes
C711 18_556 C6 . C710 . 110.2(4) yes
C700 18_556 C6 . C710 . 68.9(5) yes
C701 18_556 C6 . C710 . 93.0(5) yes
C5 . C6 . C711 . 120.7(2) yes
C710 18_556 C6 . C711 . 110.2(4) yes
C711 18_556 C6 . C711 . 118.6(5) yes
C700 18_556 C6 . C711 . 94.7(5) yes
C701 18_556 C6 . C711 . 112.8(3) yes
C5 . C6 . C700 . 119.1(2) yes
C710 18_556 C6 . C700 . 68.9(5) yes
C711 18_556 C6 . C700 . 94.7(5) yes
C700 18_556 C6 . C700 . 121.8(5) yes
C701 18_556 C6 . C700 . 113.6(4) yes
C5 . C6 . C701 . 119.6(2) yes
C710 18_556 C6 . C701 . 93.0(5) yes
C711 18_556 C6 . C701 . 112.8(3) yes
C700 18_556 C6 . C701 . 113.6(4) yes
C701 18_556 C6 . C701 . 120.9(5) yes
C710 . C6 . C711 . 29.7(5) yes
C710 . C6 . C700 . 82.1(5) yes
C711 . C6 . C700 . 54.6(5) yes
C710 . C6 . C701 . 56.2(5) yes
C711 . C6 . C701 . 26.9(5) yes
C700 . C6 . C701 . 28.4(5) yes
C701 10_566 C710 . C700 18_556 105.0(5) yes
C701 10_566 C710 . C6 . 110.8(6) yes
C700 18_556 C710 . C6 . 54.8(3) yes
C701 10_566 C710 . C700 10_566 26.1(5) yes
C700 18_556 C710 . C700 10_566 91.2(6) yes
C6 . C710 . C700 10_566 120.7(4) yes
C701 10_566 C710 . C711 10_566 19.3(4) yes
C700 18_556 C710 . C711 10_566 103.0(5) yes
C6 . C710 . C711 10_566 93.7(6) yes
C700 10_566 C710 . C711 10_566 43.5(4) yes
C701 10_566 C710 . C700 . 70.1(7) yes
C700 18_556 C710 . C700 . 89.9(3) yes
C6 . C710 . C700 . 48.4(3) yes
C700 10_566 C710 . C700 . 91.8(6) yes
C711 10_566 C710 . C700 . 50.8(5) yes
C701 10_566 C710 . C701 . 67.2(7) yes
C700 18_556 C710 . C701 . 105.9(5) yes
C6 . C710 . C701 . 60.9(4) yes
C700 10_566 C710 . C701 . 92.1(7) yes
C711 10_566 C710 . C701 . 48.7(5) yes
C701 10_566 C710 . H7111 . 91.1 no
C700 18_556 C710 . H7111 . 149.1 no
C6 . C710 . H7111 . 95.0 no
C700 10_566 C710 . H7111 . 112.6 no
C711 10_566 C710 . H7111 . 83.7 no
C701 10_566 C710 . H7101 . 122.5 no
C700 18_556 C710 . H7101 . 125.8 no
C6 . C710 . H7101 . 119.3 no
C700 10_566 C710 . H7101 . 119.9 no
C711 10_566 C710 . H7101 . 130.5 no
C700 . C710 . C701 . 16.0(4) yes
C700 . C710 . H7111 . 70.8 no
C701 . C710 . H7111 . 56.1 no
C700 . C710 . H7101 . 127.9 no
C701 . C710 . H7101 . 115.0 no
H7111 . C710 . H7101 . 59.5 no
C700 10_566 C711 . C711 10_566 49.0(5) yes
C700 10_566 C711 . C6 . 109.6(6) yes
C711 10_566 C711 . C6 . 112.6(6) yes
C700 10_566 C711 . C701 10_566 25.3(5) yes
C711 10_566 C711 . C701 10_566 25.7(5) yes
C6 . C711 . C701 10_566 120.7(4) yes
C700 10_566 C711 . C710 10_566 64.0(4) yes
C711 10_566 C711 . C710 10_566 21.5(5) yes
C6 . C711 . C710 10_566 94.0(6) yes
C701 10_566 C711 . C710 10_566 45.0(5) yes
C700 10_566 C711 . C700 . 109.5(5) yes
C711 10_566 C711 . C700 . 69.5(9) yes
C6 . C711 . C700 . 62.2(4) yes
C701 10_566 C711 . C700 . 93.8(8) yes
C710 10_566 C711 . C700 . 48.8(5) yes
C700 10_566 C711 . H7011 . 140.2 no
C711 10_566 C711 . H7011 . 94.8 no
C6 . C711 . H7011 . 99.0 no
C701 10_566 C711 . H7011 . 115.3 no
C710 10_566 C711 . H7011 . 87.4 no
C700 10_566 C711 . H7111 . 125.5 no
C711 10_566 C711 . H7111 . 124.0 no
C6 . C711 . H7111 . 117.9 no
C701 10_566 C711 . H7111 . 121.4 no
C710 10_566 C711 . H7111 . 132.7 no
C700 10_566 C711 . H7101 . 89.3 no
C711 10_566 C711 . H7101 . 133.8 no
C6 . C711 . H7101 . 98.3 no
C701 10_566 C711 . H7101 . 108.6 no
C710 10_566 C711 . H7101 . 153.2 no
C700 . C711 . H7011 . 60.4 no
C700 . C711 . H7111 . 115.1 no
H7011 . C711 . H7111 . 55.6 no
C700 . C711 . H7101 . 156.2 no
H7011 . C711 . H7101 . 113.8 no
H7111 . C711 . H7101 . 59.8 no
C710 18_556 C700 . C711 10_566 102.2(5) yes
C710 18_556 C700 . C710 10_566 88.8(6) yes
C711 10_566 C700 . C710 10_566 27.1(4) yes
C710 18_556 C700 . C6 . 56.3(3) yes
C711 10_566 C700 . C6 . 107.7(6) yes
C710 10_566 C700 . C6 . 119.1(4) yes
C710 18_556 C700 . C711 . 107.0(5) yes
C711 10_566 C700 . C711 . 61.5(7) yes
C710 10_566 C700 . C711 . 87.7(7) yes
C6 . C700 . C711 . 63.2(4) yes
C710 18_556 C700 . C710 . 90.0(3) yes
C711 10_566 C700 . C710 . 65.2(6) yes
C710 10_566 C700 . C710 . 88.2(6) yes
C6 . C700 . C710 . 49.5(3) yes
C711 . C700 . C710 . 17.0(4) yes
C710 18_556 C700 . H7001 . 126.0 no
C711 10_566 C700 . H7001 . 124.8 no
C710 10_566 C700 . H7001 . 120.7 no
C6 . C700 . H7001 . 120.1 no
C711 . C700 . H7001 . 117.4 no
C710 18_556 C700 . H7011 . 155.0 no
C711 10_566 C700 . H7011 . 90.1 no
C710 10_566 C700 . H7011 . 110.6 no
C6 . C700 . H7011 . 99.4 no
C711 . C700 . H7011 . 60.0 no
C710 . C700 . H7001 . 130.7 no
C710 . C700 . H7011 . 75.4 no
H7001 . C700 . H7011 . 57.9 no
C710 10_566 C701 . C701 10_566 49.7(5) yes
C710 10_566 C701 . C711 10_566 27.9(5) yes
C701 10_566 C701 . C711 10_566 23.9(5) yes
C710 10_566 C701 . C6 . 110.3(5) yes
C701 10_566 C701 . C6 . 109.3(6) yes
C711 10_566 C701 . C6 . 119.4(4) yes
C710 10_566 C701 . C710 . 105.3(5) yes
C701 10_566 C701 . C710 . 63.1(8) yes
C711 10_566 C701 . C710 . 86.3(8) yes
C6 . C701 . C710 . 63.0(4) yes
C710 10_566 C701 . H7001 . 92.5 no
C701 10_566 C701 . H7001 . 138.4 no
C711 10_566 C701 . H7001 . 114.8 no
C6 . C701 . H7001 . 99.0 no
C710 . C701 . H7001 . 158.0 no
C710 10_566 C701 . H7011 . 123.1 no
C701 10_566 C701 . H7011 . 123.9 no
C711 10_566 C701 . H7011 . 119.9 no
C6 . C701 . H7011 . 120.6 no
C710 . C701 . H7011 . 118.9 no
C710 10_566 C701 . H7111 . 136.6 no
C701 10_566 C701 . H7111 . 91.8 no
C711 10_566 C701 . H7111 . 109.5 no
C6 . C701 . H7111 . 100.2 no
C710 . C701 . H7111 . 62.1 no
H7001 . C701 . H7011 . 57.5 no
H7001 . C701 . H7111 . 112.8 no
H7011 . C701 . H7111 . 57.3 no
C700 . H7001 . C701 . 30.5 no
C701 . H7011 . C711 . 29.2 no
C701 . H7011 . C700 . 30.9 no
C711 . H7011 . C700 . 59.6 no
C701 . H7111 . C711 . 30.9 no
C701 . H7111 . C710 . 61.8 no
C711 . H7111 . C710 . 31.9 no
C710 . H7101 . C711 . 32.2 no

loop_
_geom_bond_atom_site_label_1
_geom_bond_site_symmetry_1
_geom_bond_atom_site_label_2
_geom_bond_site_symmetry_2
_geom_bond_distance
_geom_bond_publ_flag
Sc1 . O1 29_554 2.0943(9) yes
Sc1 . O3 29_554 2.0761(10) yes
Sc1 . O2 16_556 2.0460(10) yes
Sc1 . O2 18_556 2.0460(10) yes
Sc1 . O1 . 2.0943(9) yes
Sc1 . O3 . 2.0761(10) yes
O1 . C1 . 1.2515(15) yes
C1 . O2 . 1.2495(15) yes
C1 . C2 . 1.4913(17) yes
C2 . C4 4_556 1.3839(19) yes
C2 . C3 . 1.3832(19) yes
C3 . C4 . 1.388(2) yes
C3 . H31 . 0.950 no
C4 . H41 . 0.950 no
O3 . C5 . 1.2440(13) yes
C5 . C6 . 1.492(2) yes
C6 . C710 18_556 1.401(5) yes
C6 . C711 18_556 1.389(5) yes
C6 . C700 18_556 1.377(5) yes
C6 . C701 18_556 1.374(5) yes
C6 . C710 . 1.401(5) yes
C6 . C711 . 1.389(5) yes
C6 . C700 . 1.377(5) yes
C6 . C701 . 1.374(5) yes
C710 . C701 10_566 1.529(11) yes
C710 . C700 18_556 1.571(10) yes
C710 . C700 10_566 1.388(5) yes
C710 . C711 10_566 1.842(13) yes
C710 . C700 . 1.825(11) yes
C710 . C701 . 1.307(12) yes
C710 . H7111 . 1.311 no
C710 . H7101 . 0.950 no
C711 . C700 10_566 1.573(11) yes
C711 . C711 10_566 1.476(13) yes
C711 . C701 10_566 1.387(5) yes
C711 . C700 . 1.268(12) yes
C711 . H7011 . 1.274 no
C711 . H7111 . 0.930 no
C711 . H7101 . 1.310 no
C700 . H7001 . 0.950 no
C700 . H7011 . 1.278 no
C701 . C701 10_566 1.580(15) yes
C701 . H7001 . 1.290 no
C701 . H7011 . 0.944 no
C701 . H7111 . 1.230 no

loop_
_platon_squeeze_void_nr
_platon_squeeze_void_average_x
_platon_squeeze_void_average_y
_platon_squeeze_void_average_z
_platon_squeeze_void_volume
_platon_squeeze_void_count_electrons
_platon_squeeze_void_content
1 -0.040 0.040 0.041 1957 333 ' '
